data_7063612
loop_
_publ_author_name
'Sen, Charanjeet'
'Singh, Rohit'
'Devi, Swaita'
Niharika,
'Singhaal, Richa'
'Sahoo, Subash Chandra'
'Sheikh, Haq Nawaz'

_publ_section_title
;
 Design and synthesis of 2D coordination polymers from isophthalic and
 adipic acids: exploring Tb-based luminescent sensors for Cr3+, Fe3+ and
 p-NA
;
_journal_name_full 'New Journal of Chemistry'
_journal_paper_doi 10.1039/D4NJ05061D
_journal_year 2025
_chemical_formula_moiety 'C11 H12 Ce O8'
_chemical_formula_sum 'C11 H12 Ce O8'
_chemical_formula_weight 412.33
_space_group_crystal_system triclinic
_space_group_IT_number 2
_space_group_name_Hall '-P 1'
_space_group_name_H-M_alt 'P -1'
_atom_sites_solution_hydrogens mixed
_atom_sites_solution_primary dual
_audit_creation_date 2024-07-12
_audit_creation_method
;
Olex2 1.5
(compiled 2023.03.06 svn.rbb2c1857 for OlexSys, GUI svn.r6748)
;
_audit_update_record
;
2024-11-22 deposited with the CCDC.	2025-01-08 downloaded from the CCDC.
;
_cell_angle_alpha 95.190(3)
_cell_angle_beta 107.780(3)
_cell_angle_gamma 107.272(3)
_cell_formula_units_Z 2
_cell_length_a 7.0312(3)
_cell_length_b 10.1657(3)
_cell_length_c 10.6142(4)
_cell_measurement_reflns_used 8860
_cell_measurement_temperature 293(2)
_cell_measurement_theta_max 26.9670
_cell_measurement_theta_min 3.2290
_cell_volume 676.03(5)
_computing_cell_refinement 'CrysAlisPro 1.171.42.90a (Rigaku OD, 2023)'
_computing_data_collection 'CrysAlisPro 1.171.42.90a (Rigaku OD, 2023)'
_computing_data_reduction 'CrysAlisPro 1.171.42.90a (Rigaku OD, 2023)'
_computing_molecular_graphics 'Olex2 1.5 (Dolomanov et al., 2009)'
_computing_publication_material 'Olex2 1.5 (Dolomanov et al., 2009)'
_computing_structure_refinement 'SHELXL 2017/1 (Sheldrick, 2015)'
_computing_structure_solution 'SHELXT 2014/5 (Sheldrick, 2014)'
_diffrn_ambient_temperature 293(2)
_diffrn_detector 'Hybrid Pixel Array Detector'
_diffrn_detector_area_resol_mean 10.0000
_diffrn_detector_type HyPix3000
_diffrn_measured_fraction_theta_full 0.997
_diffrn_measured_fraction_theta_max 0.934
_diffrn_measurement_details
;
List of Runs (angles in degrees, time in seconds):

  # Type    Start    End  Width  t~exp~   \w     \q     \k     \f   Frames
#--------------------------------------------------------------------------
  1  \w    -34.00  -4.00   0.50    2.50    --   -9.32  91.00 -79.00   60
  2  \w    -19.00  38.00   0.50    2.50    --    9.60 -91.00 166.00  114
  3  \w    -18.00  30.00   0.50    2.50    --   -9.32  38.00  60.00   96
  4  \w    -54.00  -8.00   0.50    2.50    --   -9.32 125.00 -90.00   92
  5  \w     -4.00  27.00   0.50    2.50    --   -9.32-109.00 115.99   62
  6  \w    -14.00  11.00   0.50    2.50    --    9.60 -99.00-120.00   50
  7  \w    -54.00  22.00   0.50    2.50    --    9.60 -38.00-150.00  152
  8  \w    -30.00  -3.00   0.50    2.50    --    9.60 116.00 -62.27   54
  9  \w     -1.00  31.00   0.50    2.50    --    9.60 -77.00   0.00   64
 10  \w     23.00  49.00   0.50    2.50    --    9.60-125.00 120.00   52
 11  \w    -39.00  19.00   0.50    2.50    --    9.60 -38.00-120.00  116
 12  \w    -35.00  30.00   0.50    2.50    --    9.60 -77.00  30.00  130
 13  \w    -38.00  -7.00   0.50    2.50    --    9.60 126.00  55.17   62
 14  \w    -58.00  21.00   0.50    2.50    --    9.60 -19.00 120.00  158
 15  \w     24.00  56.00   0.50    2.50    --    9.60-125.00 -90.00   64
 16  \w      6.00  31.00   0.50    2.50    --    9.60  57.00 150.00   50
 17  \w    -31.00  -6.00   0.50    2.50    --    9.60 -77.00   0.00   50
 18  \w     -4.00  70.00   0.50    2.50    --    9.60  38.00 150.00  148
;
_diffrn_measurement_device 'four-circle diffractometer'
_diffrn_measurement_device_type 'SuperNova, Single source at offset/far, HyPix3000'
_diffrn_measurement_method '\w scans'
_diffrn_orient_matrix_type 'CrysAlisPro convention (1999,Acta A55,543-557)'
_diffrn_orient_matrix_UB_11 0.0958301000
_diffrn_orient_matrix_UB_12 -0.0009581000
_diffrn_orient_matrix_UB_13 0.0471030000
_diffrn_orient_matrix_UB_21 0.0004800000
_diffrn_orient_matrix_UB_22 0.0557264000
_diffrn_orient_matrix_UB_23 0.0455622000
_diffrn_orient_matrix_UB_31 -0.0593973000
_diffrn_orient_matrix_UB_32 -0.0495313000
_diffrn_orient_matrix_UB_33 0.0288754000
_diffrn_radiation_monochromator mirror
_diffrn_radiation_probe x-ray
_diffrn_radiation_type 'Mo K\a'
_diffrn_radiation_wavelength 0.71073
_diffrn_reflns_av_R_equivalents 0.0331
_diffrn_reflns_av_unetI/netI 0.0292
_diffrn_reflns_Laue_measured_fraction_full 0.997
_diffrn_reflns_Laue_measured_fraction_max 0.934
_diffrn_reflns_limit_h_max 8
_diffrn_reflns_limit_h_min -8
_diffrn_reflns_limit_k_max 12
_diffrn_reflns_limit_k_min -12
_diffrn_reflns_limit_l_max 13
_diffrn_reflns_limit_l_min -13
_diffrn_reflns_number 9770
_diffrn_reflns_point_group_measured_fraction_full 0.997
_diffrn_reflns_point_group_measured_fraction_max 0.934
_diffrn_reflns_theta_full 25.242
_diffrn_reflns_theta_max 27.186
_diffrn_reflns_theta_min 3.238
_diffrn_source 'micro-focus sealed X-ray tube'
_diffrn_source_type 'SuperNova (Mo) X-ray Source'
_exptl_absorpt_coefficient_mu 3.400
_exptl_absorpt_correction_T_max 1.00000
_exptl_absorpt_correction_T_min 0.74038
_exptl_absorpt_correction_type multi-scan
_exptl_absorpt_process_details
;
CrysAlisPro 1.171.42.90a (Rigaku Oxford Diffraction, 2023)
Empirical absorption correction using spherical harmonics,
implemented in SCALE3 ABSPACK scaling algorithm.
;
_exptl_crystal_colour colourless
_exptl_crystal_colour_primary colourless
_exptl_crystal_density_diffrn 2.026
_exptl_crystal_description block
_exptl_crystal_F_000 400
_exptl_crystal_size_max 0.007
_exptl_crystal_size_mid 0.005
_exptl_crystal_size_min 0.003
_refine_diff_density_max 1.060
_refine_diff_density_min -0.680
_refine_diff_density_rms 0.104
_refine_ls_extinction_coef 0.0044(8)
_refine_ls_extinction_expression Fc^*^=kFc[1+0.001xFc^2^\l^3^/sin(2\q)]^-1/4^
_refine_ls_extinction_method 'SHELXL-2017/1 (Sheldrick 2017)'
_refine_ls_goodness_of_fit_ref 1.057
_refine_ls_hydrogen_treatment mixed
_refine_ls_matrix_type full
_refine_ls_number_parameters 194
_refine_ls_number_reflns 2800
_refine_ls_number_restraints 8
_refine_ls_restrained_S_all 1.056
_refine_ls_R_factor_all 0.0233
_refine_ls_R_factor_gt 0.0227
_refine_ls_shift/su_max 0.001
_refine_ls_shift/su_mean 0.000
_refine_ls_structure_factor_coef Fsqd
_refine_ls_weighting_details 'w=1/[\s^2^(Fo^2^)+(0.0310P)^2^+0.6429P] where P=(Fo^2^+2Fc^2^)/3'
_refine_ls_weighting_scheme calc
_refine_ls_wR_factor_gt 0.0578
_refine_ls_wR_factor_ref 0.0582
_reflns_Friedel_coverage 0.000
_reflns_number_gt 2726
_reflns_number_total 2800
_reflns_threshold_expression 'I > 2\s(I)'
_cod_data_source_file d4nj05061d2.cif
_cod_data_source_block gjp-i1_auto
_cod_database_code 7063612
_shelx_shelxl_version_number 2017/1
_chemical_oxdiff_formula 'C H O Ce'
_shelx_space_group_comment
;
The symmetry employed for this shelxl refinement is uniquely defined
by the following loop, which should always be used as a source of
symmetry information in preference to the above space-group names.
They are only intended as comments.
;
_olex2_refinement_description
;
1. Fixed Uiso
 At 1.2 times of:
  All C(H) groups, All C(H,H) groups
 At 1.5 times of:
  All O(H,H) groups
2. Restrained distances
 O8-H8A = O8-H8B
 0.85 with sigma of 0.02
 O7-H7A = O7-H7B
 0.85 with sigma of 0.02
 H8A-H8B
 1.34 with sigma of 0.04
 H7A-H7B
 1.34 with sigma of 0.04
 Ce1-H7A \\sim Ce1-H7B
 with sigma of 0.02
 Ce1-H8A \\sim Ce1-H8B
 with sigma of 0.02
3.a Secondary CH2 refined with riding coordinates:
 C10(H10A,H10B), C11(H11A,H11B)
3.b Aromatic/amide H refined with riding coordinates:
 C3(H3), C5(H5), C7(H7), C6(H6)
;
_olex2_submission_special_instructions 'No special instructions were received'
_oxdiff_exptl_absorpt_empirical_details
;
Empirical correction (ABSPACK) includes:
- Absorption correction using spherical harmonics
- Frame scaling
;
_oxdiff_exptl_absorpt_empirical_full_max 2.815
_oxdiff_exptl_absorpt_empirical_full_min 0.849

loop_
_space_group_symop_operation_xyz
'x, y, z'
'-x, -y, -z'

loop_
_atom_site_label
_atom_site_type_symbol
_atom_site_fract_x
_atom_site_fract_y
_atom_site_fract_z
_atom_site_U_iso_or_equiv
_atom_site_adp_type
_atom_site_occupancy
_atom_site_site_symmetry_order
_atom_site_calc_flag
_atom_site_refinement_flags_posn
_atom_site_refinement_flags_adp
_atom_site_refinement_flags_occupancy
_atom_site_disorder_assembly
_atom_site_disorder_group
Ce1 Ce 0.24493(2) 0.91414(2) 0.07800(2) 0.01841(8) Uani 1 1 d D . . . .
O6 O 0.9604(3) 0.9950(2) 0.1285(2) 0.0262(5) Uani 1 1 d . . . . .
O5 O 0.6398(3) 0.9768(2) 0.1200(2) 0.0261(5) Uani 1 1 d . . . . .
O4 O 0.5936(4) 0.8162(2) 0.8380(2) 0.0263(5) Uani 1 1 d . . . . .
O3 O 0.5758(4) 0.9467(2) 0.6840(2) 0.0303(5) Uani 1 1 d . . . . .
O1 O 0.2305(5) 0.7450(3) 0.2111(3) 0.0476(8) Uani 1 1 d . . . . .
C9 C 0.8150(5) 0.9622(3) 0.1791(3) 0.0189(6) Uani 1 1 d . . . . .
O8 O -0.1026(4) 0.7183(3) -0.0314(4) 0.0608(9) Uani 1 1 d D . . . .
H8A H -0.211(4) 0.725(4) -0.086(5) 0.091 Uiso 1 1 d D U . . .
H8B H -0.135(6) 0.643(3) -0.002(5) 0.091 Uiso 1 1 d D U . . .
O7 O 0.2849(6) 0.7255(3) -0.0619(4) 0.0736(13) Uani 1 1 d D . . . .
H7A H 0.203(7) 0.643(3) -0.089(6) 0.110 Uiso 1 1 d D U . . .
H7B H 0.380(7) 0.735(4) -0.096(6) 0.110 Uiso 1 1 d D U . . .
C8 C 0.5341(5) 0.8284(4) 0.7146(3) 0.0240(7) Uani 1 1 d . . . . .
O2 O -0.0320(6) 0.5401(3) 0.1436(3) 0.0651(10) Uani 1 1 d . . . . .
C4 C 0.4109(5) 0.7007(3) 0.6059(3) 0.0257(7) Uani 1 1 d . . . . .
C10 C 0.8530(6) 0.9096(4) 0.3094(3) 0.0285(7) Uani 1 1 d . . . . .
H10A H 0.928668 0.844085 0.307970 0.034 Uiso 1 1 calc R U . . .
H10B H 0.717001 0.858984 0.316183 0.034 Uiso 1 1 calc R U . . .
C2 C 0.2169(6) 0.6015(3) 0.3708(3) 0.0296(7) Uani 1 1 d . . . . .
C3 C 0.3404(6) 0.7179(4) 0.4743(4) 0.0278(7) Uani 1 1 d . . . . .
H3 H 0.375499 0.807498 0.454756 0.033 Uiso 1 1 calc R U . . .
C11 C 0.9806(6) 1.0276(4) 0.4339(3) 0.0312(8) Uani 1 1 d . . . . .
H11A H 0.904636 1.092876 0.435886 0.037 Uiso 1 1 calc R U . . .
H11B H 1.116467 1.078618 0.427126 0.037 Uiso 1 1 calc R U . . .
C1 C 0.1319(7) 0.6272(4) 0.2311(4) 0.0392(9) Uani 1 1 d . . . . .
C5 C 0.3639(6) 0.5659(4) 0.6335(4) 0.0318(8) Uani 1 1 d . . . . .
H5 H 0.413132 0.553734 0.721989 0.038 Uiso 1 1 calc R U . . .
C7 C 0.1690(6) 0.4674(4) 0.3997(4) 0.0360(9) Uani 1 1 d . . . . .
H7 H 0.085755 0.389424 0.330683 0.043 Uiso 1 1 calc R U . . .
C6 C 0.2449(6) 0.4502(4) 0.5306(4) 0.0365(9) Uani 1 1 d . . . . .
H6 H 0.216003 0.360343 0.549679 0.044 Uiso 1 1 calc R U . . .

loop_
_atom_site_aniso_label
_atom_site_aniso_U_11
_atom_site_aniso_U_22
_atom_site_aniso_U_33
_atom_site_aniso_U_23
_atom_site_aniso_U_13
_atom_site_aniso_U_12
Ce1 0.01590(11) 0.02041(12) 0.01705(11) 0.00611(7) 0.00420(7) 0.00449(7)
O6 0.0201(11) 0.0388(13) 0.0223(11) 0.0103(10) 0.0086(9) 0.0113(10)
O5 0.0194(11) 0.0364(13) 0.0236(11) 0.0101(10) 0.0062(9) 0.0111(10)
O4 0.0256(12) 0.0299(12) 0.0190(11) 0.0059(9) 0.0048(9) 0.0062(10)
O3 0.0368(14) 0.0239(12) 0.0228(12) 0.0056(9) 0.0046(10) 0.0057(10)
O1 0.0613(19) 0.0305(14) 0.0279(14) 0.0137(11) 0.0023(13) -0.0054(13)
C9 0.0179(15) 0.0203(14) 0.0154(14) 0.0020(11) 0.0034(11) 0.0052(12)
O8 0.0243(15) 0.0340(15) 0.098(3) 0.0185(16) -0.0088(15) 0.0022(12)
O7 0.084(3) 0.0278(15) 0.113(3) -0.0174(17) 0.080(3) -0.0124(16)
C8 0.0177(15) 0.0296(17) 0.0236(16) 0.0049(13) 0.0054(12) 0.0087(13)
O2 0.088(3) 0.0326(15) 0.0331(16) 0.0056(13) -0.0030(16) -0.0134(16)
C4 0.0268(17) 0.0232(16) 0.0259(16) 0.0050(13) 0.0079(13) 0.0081(14)
C10 0.0332(19) 0.0303(18) 0.0201(16) 0.0119(14) 0.0060(14) 0.0094(15)
C2 0.041(2) 0.0231(16) 0.0212(16) 0.0038(13) 0.0102(14) 0.0069(15)
C3 0.0344(19) 0.0196(16) 0.0259(17) 0.0041(13) 0.0096(15) 0.0056(14)
C11 0.036(2) 0.038(2) 0.0155(16) 0.0071(14) 0.0052(14) 0.0107(16)
C1 0.060(3) 0.0212(17) 0.0234(18) 0.0020(14) 0.0090(17) 0.0015(17)
C5 0.038(2) 0.0302(18) 0.0261(17) 0.0094(14) 0.0097(15) 0.0109(16)
C7 0.047(2) 0.0231(17) 0.0290(19) 0.0021(14) 0.0098(17) 0.0042(16)
C6 0.049(2) 0.0236(17) 0.035(2) 0.0125(15) 0.0135(17) 0.0089(16)

loop_
_atom_type_symbol
_atom_type_description
_atom_type_scat_dispersion_real
_atom_type_scat_dispersion_imag
_atom_type_scat_source
C C 0.0033 0.0016 'International Tables Vol C Tables 4.2.6.8 and 6.1.1.4'
H H 0.0000 0.0000 'International Tables Vol C Tables 4.2.6.8 and 6.1.1.4'
Ce Ce -0.2486 2.6331 'International Tables Vol C Tables 4.2.6.8 and 6.1.1.4'
O O 0.0106 0.0060 'International Tables Vol C Tables 4.2.6.8 and 6.1.1.4'

loop_
_geom_angle_atom_site_label_1
_geom_angle_atom_site_label_2
_geom_angle_atom_site_label_3
_geom_angle
_geom_angle_site_symmetry_1
_geom_angle_site_symmetry_3
_geom_angle_publ_flag
O6 Ce1 O6 69.23(8) 1_455 2_675 ?
O6 Ce1 O5 113.07(7) 1_455 2_675 ?
O6 Ce1 O5 48.27(6) 2_675 2_675 ?
O6 Ce1 O4 72.63(7) 1_455 2_676 ?
O6 Ce1 C9 91.41(7) 1_455 2_675 ?
O6 Ce1 C9 24.18(7) 2_675 2_675 ?
O6 Ce1 C8 102.03(8) 2_675 2_676 ?
O6 Ce1 C8 72.88(8) 1_455 2_676 ?
O5 Ce1 O6 114.12(7) . 2_675 ?
O5 Ce1 O6 145.37(8) . 1_455 ?
O5 Ce1 O5 66.71(8) . 2_675 ?
O5 Ce1 O4 74.56(7) . 2_676 ?
O5 Ce1 C9 90.47(7) . 2_675 ?
O5 Ce1 C9 24.10(7) 2_675 2_675 ?
O5 Ce1 C8 72.79(8) . 2_676 ?
O5 Ce1 C8 96.41(8) 2_675 2_676 ?
O4 Ce1 O6 77.97(7) 2_676 2_675 ?
O4 Ce1 O5 73.37(7) 2_676 2_675 ?
O4 Ce1 C9 74.77(7) 2_676 2_675 ?
O4 Ce1 C8 25.85(8) 2_676 2_676 ?
O3 Ce1 O6 124.55(7) 2_676 2_675 ?
O3 Ce1 O6 75.49(8) 2_676 1_455 ?
O3 Ce1 O5 75.44(8) 2_676 . ?
O3 Ce1 O5 118.98(7) 2_676 2_675 ?
O3 Ce1 O4 50.92(7) 2_676 2_676 ?
O3 Ce1 C9 125.67(8) 2_676 2_675 ?
O3 Ce1 C8 25.08(8) 2_676 2_676 ?
O1 Ce1 O6 95.75(10) . 1_455 ?
O1 Ce1 O6 147.24(9) . 2_675 ?
O1 Ce1 O5 94.93(9) . . ?
O1 Ce1 O5 149.79(10) . 2_675 ?
O1 Ce1 O4 126.61(8) . 2_676 ?
O1 Ce1 O3 75.70(8) . 2_676 ?
O1 Ce1 C9 158.61(9) . 2_675 ?
O1 Ce1 O8 71.74(10) . . ?
O1 Ce1 O7 78.83(12) . . ?
O1 Ce1 C8 100.78(9) . 2_676 ?
O8 Ce1 O6 75.92(9) . 2_675 ?
O8 Ce1 O6 72.52(10) . 1_455 ?
O8 Ce1 O5 107.39(10) . 2_675 ?
O8 Ce1 O5 142.00(10) . . ?
O8 Ce1 O4 141.99(9) . 2_676 ?
O8 Ce1 O3 131.00(11) . 2_676 ?
O8 Ce1 C9 91.40(10) . 2_675 ?
O8 Ce1 C8 143.54(11) . 2_676 ?
O7 Ce1 O6 141.35(10) . 1_455 ?
O7 Ce1 O6 94.81(13) . 2_675 ?
O7 Ce1 O5 73.03(10) . 2_675 ?
O7 Ce1 O5 73.14(10) . . ?
O7 Ce1 O4 140.29(8) . 2_676 ?
O7 Ce1 O3 137.21(13) . 2_676 ?
O7 Ce1 C9 82.99(12) . 2_675 ?
O7 Ce1 O8 69.45(12) . . ?
O7 Ce1 C8 145.76(11) . 2_676 ?
C8 Ce1 C9 100.59(8) 2_676 2_675 ?
Ce1 O6 Ce1 110.77(8) 1_655 2_675 ?
C9 O6 Ce1 97.40(17) . 2_675 ?
C9 O6 Ce1 142.8(2) . 1_655 ?
Ce1 O5 Ce1 113.29(8) . 2_675 ?
C9 O5 Ce1 149.8(2) . . ?
C9 O5 Ce1 95.26(17) . 2_675 ?
C8 O4 Ce1 92.14(19) . 2_676 ?
C8 O3 Ce1 96.27(19) . 2_676 ?
C1 O1 Ce1 149.5(3) . . ?
O6 C9 Ce1 58.42(15) . 2_675 ?
O6 C9 C10 120.5(3) . . ?
O5 C9 Ce1 60.64(15) . 2_675 ?
O5 C9 O6 119.0(3) . . ?
O5 C9 C10 120.5(3) . . ?
C10 C9 Ce1 176.8(2) . 2_675 ?
Ce1 O8 H8A 125(3) . . ?
Ce1 O8 H8B 123(3) . . ?
H8A O8 H8B 110(4) . . ?
Ce1 O7 H7A 127(3) . . ?
Ce1 O7 H7B 126(3) . . ?
H7A O7 H7B 107(4) . . ?
O4 C8 Ce1 62.01(17) . 2_676 ?
O4 C8 C4 119.9(3) . . ?
O3 C8 Ce1 58.65(17) . 2_676 ?
O3 C8 O4 120.6(3) . . ?
O3 C8 C4 119.4(3) . . ?
C4 C8 Ce1 176.5(2) . 2_676 ?
C3 C4 C8 118.5(3) . . ?
C3 C4 C5 119.5(3) . . ?
C5 C4 C8 122.1(3) . . ?
C9 C10 H10A 109.0 . . ?
C9 C10 H10B 109.0 . . ?
C9 C10 C11 113.0(3) . . ?
H10A C10 H10B 107.8 . . ?
C11 C10 H10A 109.0 . . ?
C11 C10 H10B 109.0 . . ?
C3 C2 C1 117.7(3) . . ?
C7 C2 C3 119.9(3) . . ?
C7 C2 C1 122.3(3) . . ?
C4 C3 C2 120.1(3) . . ?
C4 C3 H3 120.0 . . ?
C2 C3 H3 120.0 . . ?
C10 C11 C11 112.5(4) . 2_776 ?
C10 C11 H11A 109.1 . . ?
C10 C11 H11B 109.1 . . ?
C11 C11 H11A 109.1 2_776 . ?
C11 C11 H11B 109.1 2_776 . ?
H11A C11 H11B 107.8 . . ?
O1 C1 C2 115.4(3) . . ?
O2 C1 O1 123.0(4) . . ?
O2 C1 C2 121.5(3) . . ?
C4 C5 H5 119.8 . . ?
C6 C5 C4 120.5(3) . . ?
C6 C5 H5 119.8 . . ?
C2 C7 H7 120.1 . . ?
C6 C7 C2 119.9(3) . . ?
C6 C7 H7 120.1 . . ?
C5 C6 H6 119.9 . . ?
C7 C6 C5 120.1(3) . . ?
C7 C6 H6 119.9 . . ?

loop_
_geom_bond_atom_site_label_1
_geom_bond_atom_site_label_2
_geom_bond_distance
_geom_bond_site_symmetry_2
_geom_bond_publ_flag
Ce1 O6 2.553(2) 1_455 ?
Ce1 O6 2.639(2) 2_675 ?
Ce1 O5 2.689(2) 2_675 ?
Ce1 O5 2.541(2) . ?
Ce1 O4 2.586(2) 2_676 ?
Ce1 O3 2.515(2) 2_676 ?
Ce1 O1 2.321(2) . ?
Ce1 C9 3.072(3) 2_675 ?
Ce1 O8 2.499(3) . ?
Ce1 O7 2.454(3) . ?
Ce1 C8 2.927(3) 2_676 ?
O6 C9 1.269(4) . ?
O5 C9 1.260(4) . ?
O4 C8 1.277(4) . ?
O3 C8 1.248(4) . ?
O1 C1 1.266(4) . ?
C9 C10 1.504(4) . ?
O8 H8A 0.833(19) . ?
O8 H8B 0.843(19) . ?
O7 H7A 0.829(19) . ?
O7 H7B 0.836(19) . ?
C8 C4 1.488(5) . ?
O2 C1 1.251(5) . ?
C4 C3 1.378(5) . ?
C4 C5 1.392(5) . ?
C10 H10A 0.9700 . ?
C10 H10B 0.9700 . ?
C10 C11 1.530(5) . ?
C2 C3 1.391(5) . ?
C2 C1 1.498(5) . ?
C2 C7 1.390(5) . ?
C3 H3 0.9300 . ?
C11 C11 1.535(6) 2_776 ?
C11 H11A 0.9700 . ?
C11 H11B 0.9700 . ?
C5 H5 0.9300 . ?
C5 C6 1.379(5) . ?
C7 H7 0.9300 . ?
C7 C6 1.375(5) . ?
C6 H6 0.9300 . ?

loop_
_geom_torsion_atom_site_label_1
_geom_torsion_atom_site_label_2
_geom_torsion_atom_site_label_3
_geom_torsion_atom_site_label_4
_geom_torsion
_geom_torsion_site_symmetry_1
_geom_torsion_site_symmetry_2
_geom_torsion_site_symmetry_3
_geom_torsion_site_symmetry_4
_geom_torsion_publ_flag
Ce1 O6 C9 Ce1 -139.8(3) 1_655 . . 2_675 ?
Ce1 O6 C9 O5 -137.6(3) 1_655 . . . ?
Ce1 O6 C9 O5 2.2(3) 2_675 . . . ?
Ce1 O6 C9 C10 43.7(5) 1_655 . . . ?
Ce1 O6 C9 C10 -176.5(2) 2_675 . . . ?
Ce1 O5 C9 Ce1 161.1(4) . . . 2_675 ?
Ce1 O5 C9 O6 158.9(3) . . . . ?
Ce1 O5 C9 O6 -2.2(3) 2_675 . . . ?
Ce1 O5 C9 C10 -22.3(6) . . . . ?
Ce1 O5 C9 C10 176.6(3) 2_675 . . . ?
Ce1 O4 C8 O3 2.3(3) 2_676 . . . ?
Ce1 O4 C8 C4 -176.7(3) 2_676 . . . ?
Ce1 O3 C8 O4 -2.4(3) 2_676 . . . ?
Ce1 O3 C8 C4 176.6(3) 2_676 . . . ?
Ce1 O1 C1 O2 10.3(9) . . . . ?
Ce1 O1 C1 C2 -166.1(4) . . . . ?
O6 C9 C10 C11 79.1(4) . . . . ?
O5 C9 C10 C11 -99.6(4) . . . . ?
O4 C8 C4 C3 176.9(3) . . . . ?
O4 C8 C4 C5 -2.5(5) . . . . ?
O3 C8 C4 C3 -2.1(5) . . . . ?
O3 C8 C4 C5 178.5(3) . . . . ?
C9 C10 C11 C11 -179.7(4) . . . 2_776 ?
C8 C4 C3 C2 -177.2(3) . . . . ?
C8 C4 C5 C6 178.4(3) . . . . ?
C4 C5 C6 C7 -0.9(6) . . . . ?
C2 C7 C6 C5 1.6(6) . . . . ?
C3 C4 C5 C6 -1.0(6) . . . . ?
C3 C2 C1 O1 21.3(6) . . . . ?
C3 C2 C1 O2 -155.2(4) . . . . ?
C3 C2 C7 C6 -0.4(6) . . . . ?
C1 C2 C3 C4 175.8(3) . . . . ?
C1 C2 C7 C6 -177.6(4) . . . . ?
C5 C4 C3 C2 2.3(5) . . . . ?
C7 C2 C3 C4 -1.6(5) . . . . ?
C7 C2 C1 O1 -161.4(4) . . . . ?
C7 C2 C1 O2 22.1(7) . . . . ?
